data_7115359
loop_
_publ_author_name
'Lianke Wang'
'Yanfang Shen'
'Mingdi Yang'
'Xiuzhen Zhang'
'Weinan Xu'
'Qiuju Zhu'
'Jieying Wu'
'Yupeng Tian'
'Hongping Zhou'

_publ_section_title
;
 Novel highly emissive H-aggregates with aggregate fluorescence change in
 a phenylbenzoxazole-based system
;
_journal_name_full Chem.Commun.
_journal_page_first 8723
_journal_paper_doi 10.1039/C4cc02564D
_journal_volume 50
_journal_year 2014
_chemical_formula_moiety 'C24 H23 N3 O2'
_chemical_formula_sum 'C24 H23 N3 O2'
_chemical_formula_weight 385.45
_chemical_name_systematic
;
 ?
;
_space_group_IT_number 19
_symmetry_cell_setting orthorhombic
_symmetry_space_group_name_Hall 'P 2ac 2ab'
_symmetry_space_group_name_H-M 'P 21 21 21'
_atom_sites_solution_hydrogens geom
_atom_sites_solution_primary direct
_atom_sites_solution_secondary difmap
_audit_creation_method SHELXL-97
_cell_angle_alpha 90.000(5)
_cell_angle_beta 90.000(5)
_cell_angle_gamma 90.000(5)
_cell_formula_units_Z 4
_cell_length_a 7.516(5)
_cell_length_b 9.490(5)
_cell_length_c 27.807(5)
_cell_measurement_reflns_used 5252
_cell_measurement_temperature 296(2)
_cell_measurement_theta_max 25.31
_cell_measurement_theta_min 2.27
_cell_volume 1983.4(17)
_computing_cell_refinement 'Bruker SMART'
_computing_data_collection 'Bruker SMART'
_computing_data_reduction 'Bruker SAINT'
_computing_molecular_graphics 'Bruker SHELXTL'
_computing_publication_material 'Bruker SHELXTL'
_computing_structure_refinement 'SHELXL-97 (Sheldrick, 1997)'
_computing_structure_solution 'SHELXS-97 (Sheldrick, 1990)'
_diffrn_ambient_temperature 296(2)
_diffrn_measured_fraction_theta_full 1.000
_diffrn_measured_fraction_theta_max 1.000
_diffrn_measurement_device_type 'CCD area detector'
_diffrn_measurement_method 'phi and omega scans'
_diffrn_radiation_monochromator graphite
_diffrn_radiation_source 'fine-focus sealed tube'
_diffrn_radiation_type MoK\a
_diffrn_radiation_wavelength 0.71069
_diffrn_reflns_av_R_equivalents 0.0252
_diffrn_reflns_av_sigmaI/netI 0.0214
_diffrn_reflns_limit_h_max 8
_diffrn_reflns_limit_h_min -8
_diffrn_reflns_limit_k_max 11
_diffrn_reflns_limit_k_min -11
_diffrn_reflns_limit_l_max 33
_diffrn_reflns_limit_l_min -32
_diffrn_reflns_number 14210
_diffrn_reflns_theta_full 25.00
_diffrn_reflns_theta_max 25.00
_diffrn_reflns_theta_min 2.27
_exptl_absorpt_coefficient_mu 0.084
_exptl_absorpt_correction_T_max 0.9835
_exptl_absorpt_correction_T_min 0.9754
_exptl_absorpt_correction_type multi-scan
_exptl_absorpt_process_details sadabs
_exptl_crystal_colour YELLOW
_exptl_crystal_density_diffrn 1.291
_exptl_crystal_density_method 'not measured'
_exptl_crystal_description BLOCK
_exptl_crystal_F_000 816
_exptl_crystal_size_max 0.30
_exptl_crystal_size_mid 0.20
_exptl_crystal_size_min 0.20
_refine_diff_density_max 0.119
_refine_diff_density_min -0.172
_refine_diff_density_rms 0.043
_refine_ls_abs_structure_details 'Flack H D (1983), Acta Cryst. A39, 876-881'
_refine_ls_abs_structure_Flack 2.0(12)
_refine_ls_extinction_method none
_refine_ls_goodness_of_fit_ref 0.856
_refine_ls_hydrogen_treatment constr
_refine_ls_matrix_type full
_refine_ls_number_parameters 265
_refine_ls_number_reflns 3485
_refine_ls_number_restraints 0
_refine_ls_restrained_S_all 0.856
_refine_ls_R_factor_all 0.0389
_refine_ls_R_factor_gt 0.0339
_refine_ls_shift/su_max 0.001
_refine_ls_shift/su_mean 0.000
_refine_ls_structure_factor_coef Fsqd
_refine_ls_weighting_details 'calc w=1/[\s^2^(Fo^2^)+(0.1000P)^2^+0.0000P] where P=(Fo^2^+2Fc^2^)/3'
_refine_ls_weighting_scheme calc
_refine_ls_wR_factor_gt 0.0983
_refine_ls_wR_factor_ref 0.1070
_reflns_number_gt 3157
_reflns_number_total 3485
_reflns_threshold_expression >2sigma(I)
_cod_data_source_file c4cc02564d2.cif
_cod_data_source_block 1a
_cod_original_sg_symbol_H-M 'P2(1)2(1)2(1) '
_cod_database_code 7115359

loop_
_symmetry_equiv_pos_as_xyz
'x, y, z'
'-x+1/2, -y, z+1/2'
'x+1/2, -y+1/2, -z'
'-x, y+1/2, -z+1/2'

loop_
_atom_site_label
_atom_site_type_symbol
_atom_site_fract_x
_atom_site_fract_y
_atom_site_fract_z
_atom_site_U_iso_or_equiv
_atom_site_adp_type
_atom_site_occupancy
_atom_site_symmetry_multiplicity
_atom_site_calc_flag
_atom_site_refinement_flags
O1 O 0.09391(16) -0.54095(12) 1.09777(4) 0.0458(3) Uani 1 1 d .
N3 N 0.03052(19) 0.57263(15) 0.84141(5) 0.0465(3) Uani 1 1 d .
N2 N 0.05021(17) 0.03623(14) 0.98167(5) 0.0427(3) Uani 1 1 d .
O2 O 0.17545(19) 0.11498(13) 0.89919(5) 0.0613(4) Uani 1 1 d .
H2 H 0.1431 0.0591 0.9199 0.092 Uiso 1 1 calc R
C18 C 0.0296(2) 0.47458(16) 0.87733(6) 0.0394(4) Uani 1 1 d .
C8 C 0.0253(2) -0.29918(16) 1.08010(5) 0.0383(4) Uani 1 1 d .
N1 N -0.03480(19) -0.41859(14) 1.15752(5) 0.0453(3) Uani 1 1 d .
C15 C 0.0119(2) 0.26828(17) 0.95168(6) 0.0398(4) Uani 1 1 d .
C16 C -0.0599(2) 0.40438(17) 0.95701(6) 0.0439(4) Uani 1 1 d .
H16 H -0.1144 0.4272 0.9860 0.053 Uiso 1 1 calc R
C7 C 0.0235(2) -0.41632(16) 1.11396(6) 0.0397(4) Uani 1 1 d .
C12 C 0.1177(2) -0.19807(17) 1.00522(6) 0.0431(4) Uani 1 1 d .
H12 H 0.1778 -0.2072 0.9762 0.052 Uiso 1 1 calc R
C11 C 0.03436(19) -0.07111(17) 1.01618(5) 0.0390(4) Uani 1 1 d .
C14 C -0.0084(2) 0.16339(17) 0.98761(6) 0.0429(4) Uani 1 1 d .
H14 H -0.0653 0.1866 1.0162 0.052 Uiso 1 1 calc R
C2 C 0.0785(2) -0.63039(18) 1.13623(6) 0.0423(4) Uani 1 1 d .
C17 C -0.0538(2) 0.50359(16) 0.92221(6) 0.0424(4) Uani 1 1 d .
H17 H -0.1044 0.5916 0.9276 0.051 Uiso 1 1 calc R
C13 C 0.1130(2) -0.31035(17) 1.03643(6) 0.0425(4) Uani 1 1 d .
H13 H 0.1690 -0.3943 1.0282 0.051 Uiso 1 1 calc R
C1 C -0.0018(2) -0.55587(18) 1.17322(5) 0.0424(4) Uani 1 1 d .
C9 C -0.0597(2) -0.17241(17) 1.09125(6) 0.0436(4) Uani 1 1 d .
H9 H -0.1197 -0.1636 1.1204 0.052 Uiso 1 1 calc R
C20 C 0.1006(2) 0.24172(16) 0.90750(6) 0.0412(4) Uani 1 1 d .
C19 C 0.1114(2) 0.34213(17) 0.87199(6) 0.0430(4) Uani 1 1 d .
H19 H 0.1739 0.3222 0.8439 0.052 Uiso 1 1 calc R
C21 C -0.0907(3) 0.69415(18) 0.84177(6) 0.0511(4) Uani 1 1 d .
H21A H -0.1967 0.6693 0.8597 0.061 Uiso 1 1 calc R
H21B H -0.1267 0.7144 0.8090 0.061 Uiso 1 1 calc R
C10 C -0.0562(2) -0.06061(18) 1.05995(6) 0.0448(4) Uani 1 1 d .
H10 H -0.1144 0.0227 1.0679 0.054 Uiso 1 1 calc R
C3 C 0.1297(3) -0.7686(2) 1.13937(7) 0.0572(5) Uani 1 1 d .
H3 H 0.1823 -0.8160 1.1138 0.069 Uiso 1 1 calc R
C23 C 0.1436(2) 0.5594(2) 0.79914(6) 0.0546(4) Uani 1 1 d .
H23A H 0.2499 0.5075 0.8080 0.066 Uiso 1 1 calc R
H23B H 0.1803 0.6528 0.7891 0.066 Uiso 1 1 calc R
C6 C -0.0338(3) -0.6228(2) 1.21674(7) 0.0572(5) Uani 1 1 d .
H6 H -0.0880 -0.5759 1.2422 0.069 Uiso 1 1 calc R
C5 C 0.0180(3) -0.7621(2) 1.22082(7) 0.0606(5) Uani 1 1 d .
H5 H -0.0014 -0.8094 1.2496 0.073 Uiso 1 1 calc R
C22 C -0.0113(3) 0.82481(19) 0.86329(7) 0.0610(5) Uani 1 1 d .
H22A H 0.0126 0.8091 0.8968 0.091 Uiso 1 1 calc R
H22B H -0.0934 0.9017 0.8599 0.091 Uiso 1 1 calc R
H22C H 0.0976 0.8472 0.8470 0.091 Uiso 1 1 calc R
C4 C 0.0980(3) -0.8326(2) 1.18310(7) 0.0611(5) Uani 1 1 d .
H4 H 0.1315 -0.9261 1.1873 0.073 Uiso 1 1 calc R
C24 C 0.0565(4) 0.4865(3) 0.75728(8) 0.0920(8) Uani 1 1 d .
H24A H 0.0208 0.3934 0.7667 0.138 Uiso 1 1 calc R
H24B H 0.1392 0.4805 0.7311 0.138 Uiso 1 1 calc R
H24C H -0.0462 0.5392 0.7473 0.138 Uiso 1 1 calc R

loop_
_atom_site_aniso_label
_atom_site_aniso_U_11
_atom_site_aniso_U_22
_atom_site_aniso_U_33
_atom_site_aniso_U_23
_atom_site_aniso_U_13
_atom_site_aniso_U_12
O1 0.0525(6) 0.0415(7) 0.0434(6) 0.0020(5) 0.0068(5) 0.0060(5)
N3 0.0551(8) 0.0408(7) 0.0436(7) 0.0012(6) 0.0100(6) 0.0015(7)
N2 0.0439(7) 0.0407(8) 0.0435(7) 0.0021(6) 0.0012(6) -0.0004(6)
O2 0.0776(9) 0.0381(7) 0.0681(8) 0.0009(6) 0.0286(7) 0.0131(6)
C18 0.0381(8) 0.0379(8) 0.0420(8) -0.0045(7) 0.0034(6) -0.0059(6)
C8 0.0370(8) 0.0370(8) 0.0408(8) -0.0023(7) -0.0037(6) -0.0014(7)
N1 0.0577(8) 0.0398(7) 0.0384(7) -0.0028(6) 0.0009(6) -0.0011(6)
C15 0.0384(7) 0.0374(8) 0.0435(8) -0.0005(7) 0.0016(7) -0.0011(7)
C16 0.0489(9) 0.0411(9) 0.0417(9) -0.0048(7) 0.0099(7) 0.0015(7)
C7 0.0387(8) 0.0378(8) 0.0426(8) -0.0035(7) -0.0016(7) 0.0006(7)
C12 0.0469(9) 0.0435(9) 0.0390(8) -0.0021(7) 0.0035(7) 0.0036(7)
C11 0.0357(7) 0.0388(8) 0.0425(8) -0.0020(7) -0.0043(7) -0.0020(7)
C14 0.0401(8) 0.0442(9) 0.0445(9) -0.0018(7) 0.0026(7) 0.0008(7)
C2 0.0407(8) 0.0432(9) 0.0432(9) 0.0051(7) -0.0004(7) 0.0008(7)
C17 0.0480(9) 0.0325(8) 0.0468(9) -0.0044(7) 0.0063(7) 0.0023(7)
C13 0.0451(8) 0.0387(9) 0.0436(9) -0.0030(7) 0.0033(7) 0.0060(7)
C1 0.0463(8) 0.0418(8) 0.0390(8) 0.0003(7) -0.0032(7) -0.0053(8)
C9 0.0475(9) 0.0411(9) 0.0423(9) -0.0056(7) 0.0066(7) -0.0005(7)
C20 0.0412(8) 0.0337(8) 0.0487(9) -0.0068(7) 0.0041(7) 0.0005(6)
C19 0.0454(8) 0.0392(9) 0.0445(9) -0.0076(7) 0.0115(7) -0.0007(7)
C21 0.0537(10) 0.0499(10) 0.0496(10) 0.0057(8) 0.0023(8) 0.0010(8)
C10 0.0487(9) 0.0354(8) 0.0502(9) -0.0031(8) 0.0061(7) 0.0028(7)
C3 0.0583(11) 0.0496(11) 0.0639(12) 0.0052(10) 0.0073(9) 0.0121(9)
C23 0.0596(10) 0.0577(11) 0.0466(9) 0.0031(9) 0.0129(9) -0.0037(9)
C6 0.0761(12) 0.0534(11) 0.0420(9) 0.0005(8) 0.0005(9) -0.0073(10)
C5 0.0738(13) 0.0553(11) 0.0526(11) 0.0117(9) -0.0061(9) -0.0055(10)
C22 0.0706(12) 0.0466(10) 0.0658(12) 0.0019(9) 0.0003(10) 0.0010(10)
C4 0.0628(11) 0.0491(11) 0.0712(13) 0.0137(10) 0.0009(10) 0.0083(9)
C24 0.0961(18) 0.123(2) 0.0575(13) -0.0308(14) 0.0091(12) -0.0065(18)

loop_
_atom_type_symbol
_atom_type_description
_atom_type_scat_dispersion_real
_atom_type_scat_dispersion_imag
_atom_type_scat_source
C C 0.0033 0.0016 'International Tables Vol C Tables 4.2.6.8 and 6.1.1.4'
H H 0.0000 0.0000 'International Tables Vol C Tables 4.2.6.8 and 6.1.1.4'
N N 0.0061 0.0033 'International Tables Vol C Tables 4.2.6.8 and 6.1.1.4'
O O 0.0106 0.0060 'International Tables Vol C Tables 4.2.6.8 and 6.1.1.4'

loop_
_geom_angle_atom_site_label_1
_geom_angle_atom_site_label_2
_geom_angle_atom_site_label_3
_geom_angle
C2 O1 C7 104.20(12)
C18 N3 C23 122.33(14)
C18 N3 C21 121.79(13)
C23 N3 C21 115.79(14)
C14 N2 C11 124.04(14)
C20 O2 H2 109.5
N3 C18 C19 121.97(14)
N3 C18 C17 120.79(14)
C19 C18 C17 117.24(14)
C13 C8 C9 118.54(15)
C13 C8 C7 120.83(14)
C9 C8 C7 120.63(14)
C7 N1 C1 104.43(13)
C16 C15 C14 121.90(14)
C16 C15 C20 115.72(14)
C14 C15 C20 122.36(15)
C17 C16 C15 123.43(14)
C17 C16 H16 118.3
C15 C16 H16 118.3
N1 C7 O1 115.18(14)
N1 C7 C8 128.58(14)
O1 C7 C8 116.25(13)
C13 C12 C11 121.43(14)
C13 C12 H12 119.3
C11 C12 H12 119.3
C12 C11 C10 118.12(15)
C12 C11 N2 116.11(14)
C10 C11 N2 125.76(15)
N2 C14 C15 121.83(15)
N2 C14 H14 119.1
C15 C14 H14 119.1
C3 C2 O1 128.25(16)
C3 C2 C1 124.30(17)
O1 C2 C1 107.45(14)
C16 C17 C18 120.55(14)
C16 C17 H17 119.7
C18 C17 H17 119.7
C12 C13 C8 120.41(15)
C12 C13 H13 119.8
C8 C13 H13 119.8
C2 C1 C6 119.26(17)
C2 C1 N1 108.73(14)
C6 C1 N1 132.01(16)
C10 C9 C8 121.07(15)
C10 C9 H9 119.5
C8 C9 H9 119.5
O2 C20 C19 118.08(14)
O2 C20 C15 120.18(15)
C19 C20 C15 121.74(14)
C20 C19 C18 121.17(14)
C20 C19 H19 119.4
C18 C19 H19 119.4
N3 C21 C22 113.86(16)
N3 C21 H21A 108.8
C22 C21 H21A 108.8
N3 C21 H21B 108.8
C22 C21 H21B 108.8
H21A C21 H21B 107.7
C9 C10 C11 120.42(16)
C9 C10 H10 119.8
C11 C10 H10 119.8
C2 C3 C4 115.41(18)
C2 C3 H3 122.3
C4 C3 H3 122.3
N3 C23 C24 114.23(17)
N3 C23 H23A 108.7
C24 C23 H23A 108.7
N3 C23 H23B 108.7
C24 C23 H23B 108.7
H23A C23 H23B 107.6
C5 C6 C1 117.42(19)
C5 C6 H6 121.3
C1 C6 H6 121.3
C4 C5 C6 121.54(18)
C4 C5 H5 119.2
C6 C5 H5 119.2
C21 C22 H22A 109.5
C21 C22 H22B 109.5
H22A C22 H22B 109.5
C21 C22 H22C 109.5
H22A C22 H22C 109.5
H22B C22 H22C 109.5
C3 C4 C5 122.08(18)
C3 C4 H4 119.0
C5 C4 H4 119.0
C23 C24 H24A 109.5
C23 C24 H24B 109.5
H24A C24 H24B 109.5
C23 C24 H24C 109.5
H24A C24 H24C 109.5
H24B C24 H24C 109.5

loop_
_geom_bond_atom_site_label_1
_geom_bond_atom_site_label_2
_geom_bond_distance
O1 C2 1.370(2)
O1 C7 1.372(2)
N3 C18 1.365(2)
N3 C23 1.456(2)
N3 C21 1.470(2)
N2 C14 1.295(2)
N2 C11 1.405(2)
O2 C20 1.348(2)
O2 H2 0.8200
C18 C19 1.407(2)
C18 C17 1.423(2)
C8 C13 1.386(2)
C8 C9 1.397(2)
C8 C7 1.457(2)
N1 C7 1.288(2)
N1 C1 1.396(2)
C15 C16 1.408(2)
C15 C14 1.419(2)
C15 C20 1.420(2)
C16 C17 1.351(2)
C16 H16 0.9300
C12 C13 1.375(2)
C12 C11 1.392(2)
C12 H12 0.9300
C11 C10 1.398(2)
C14 H14 0.9300
C2 C3 1.370(3)
C2 C1 1.387(2)
C17 H17 0.9300
C13 H13 0.9300
C1 C6 1.388(2)
C9 C10 1.373(2)
C9 H9 0.9300
C20 C19 1.375(2)
C19 H19 0.9300
C21 C22 1.501(3)
C21 H21A 0.9700
C21 H21B 0.9700
C10 H10 0.9300
C3 C4 1.380(3)
C3 H3 0.9300
C23 C24 1.504(3)
C23 H23A 0.9700
C23 H23B 0.9700
C6 C5 1.383(3)
C6 H6 0.9300
C5 C4 1.382(3)
C5 H5 0.9300
C22 H22A 0.9600
C22 H22B 0.9600
C22 H22C 0.9600
C4 H4 0.9300
C24 H24A 0.9600
C24 H24B 0.9600
C24 H24C 0.9600

loop_
_geom_torsion_atom_site_label_1
_geom_torsion_atom_site_label_2
_geom_torsion_atom_site_label_3
_geom_torsion_atom_site_label_4
_geom_torsion
C23 N3 C18 C19 -12.2(2)
C21 N3 C18 C19 164.12(14)
C23 N3 C18 C17 167.19(16)
C21 N3 C18 C17 -16.5(2)
C14 C15 C16 C17 -175.27(16)
C20 C15 C16 C17 2.8(2)
C1 N1 C7 O1 0.28(18)
C1 N1 C7 C8 -179.27(15)
C2 O1 C7 N1 -0.62(18)
C2 O1 C7 C8 178.99(13)
C13 C8 C7 N1 172.08(16)
C9 C8 C7 N1 -7.2(3)
C13 C8 C7 O1 -7.5(2)
C9 C8 C7 O1 173.27(14)
C13 C12 C11 C10 -0.5(2)
C13 C12 C11 N2 179.30(14)
C14 N2 C11 C12 -174.99(14)
C14 N2 C11 C10 4.8(2)
C11 N2 C14 C15 179.64(14)
C16 C15 C14 N2 176.57(15)
C20 C15 C14 N2 -1.4(2)
C7 O1 C2 C3 -179.66(18)
C7 O1 C2 C1 0.68(17)
C15 C16 C17 C18 -0.6(3)
N3 C18 C17 C16 177.60(16)
C19 C18 C17 C16 -3.0(2)
C11 C12 C13 C8 -0.4(2)
C9 C8 C13 C12 0.9(2)
C7 C8 C13 C12 -178.41(14)
C3 C2 C1 C6 0.1(3)
O1 C2 C1 C6 179.81(15)
C3 C2 C1 N1 179.77(16)
O1 C2 C1 N1 -0.55(18)
C7 N1 C1 C2 0.17(18)
C7 N1 C1 C6 179.75(19)
C13 C8 C9 C10 -0.4(2)
C7 C8 C9 C10 178.88(15)
C16 C15 C20 O2 179.30(15)
C14 C15 C20 O2 -2.6(3)
C16 C15 C20 C19 -1.4(2)
C14 C15 C20 C19 176.62(14)
O2 C20 C19 C18 177.18(15)
C15 C20 C19 C18 -2.1(2)
N3 C18 C19 C20 -176.29(15)
C17 C18 C19 C20 4.3(2)
C18 N3 C21 C22 94.4(2)
C23 N3 C21 C22 -88.98(19)
C8 C9 C10 C11 -0.5(3)
C12 C11 C10 C9 0.9(2)
N2 C11 C10 C9 -178.80(15)
O1 C2 C3 C4 179.72(17)
C1 C2 C3 C4 -0.7(3)
C18 N3 C23 C24 92.3(2)
C21 N3 C23 C24 -84.2(2)
C2 C1 C6 C5 0.3(3)
N1 C1 C6 C5 -179.20(18)
C1 C6 C5 C4 -0.3(3)
C2 C3 C4 C5 0.8(3)
C6 C5 C4 C3 -0.3(3)
